data_2222091
loop_
_publ_author_name
'Xi, Xiao-Dong'
'Shi, Da-Xin'
'Li, Hui'
'Li, Yun-Zheng'
'Wu, Qin-Pei'

_publ_section_title
;4,5,6-Tri-<i>O</i>-acetyl-2,3-di-<i>S</i>-ethyl-2,3-dithio-<small>D</small>-allose
 diethyl dithioacetal
;
_journal_coeditor_code LH2804
_journal_issue 6
_journal_name_full 'Acta Crystallographica Section E'
_journal_page_first o1227
_journal_paper_doi 10.1107/S1600536809015694
_journal_volume 65
_journal_year 2009
_chemical_formula_iupac 'C20 H36 O6 S4'
_chemical_formula_moiety 'C20 H36 O6 S4'
_chemical_formula_sum 'C20 H36 O6 S4'
_chemical_formula_weight 500.73
_chemical_name_systematic
;
4,5,6-Tri-<i>O</i>-acetyl-2,3-di-<i>S</i>-ethyl-2,3-dithio-D-allose diethyl
dithioacetal
;
_space_group_IT_number 4
_symmetry_cell_setting monoclinic
_symmetry_space_group_name_Hall 'P 2yb'
_symmetry_space_group_name_H-M 'P 1 21 1'
_atom_sites_solution_hydrogens geom
_atom_sites_solution_primary direct
_atom_sites_solution_secondary difmap
_cell_angle_alpha 90.00
_cell_angle_beta 95.772(5)
_cell_angle_gamma 90.00
_cell_formula_units_Z 2
_cell_length_a 8.3395(12)
_cell_length_b 16.726(2)
_cell_length_c 9.2027(14)
_cell_measurement_reflns_used 4760
_cell_measurement_temperature 113(2)
_cell_measurement_theta_max 27.9
_cell_measurement_theta_min 2.2
_cell_volume 1277.1(3)
_computing_cell_refinement 'CrystalClear (Rigaku/MSC, 2005)'
_computing_data_collection 'CrystalClear (Rigaku/MSC, 2005)'
_computing_data_reduction 'CrystalClear (Rigaku/MSC, 2005)'
_computing_molecular_graphics 'SHELXTL (Sheldrick, 2008)'
_computing_publication_material 'SHELXTL (Sheldrick, 2008)'
_computing_structure_refinement 'SHELXL97 (Sheldrick, 2008)'
_computing_structure_solution 'SHELXS97 (Sheldrick, 2008)'
_diffrn_ambient_temperature 113(2)
_diffrn_detector_area_resol_mean 14.63
_diffrn_measured_fraction_theta_full 1.000
_diffrn_measured_fraction_theta_max 1.000
_diffrn_measurement_device_type 'Rigaku Saturn'
_diffrn_measurement_method \w
_diffrn_radiation_monochromator confocal
_diffrn_radiation_source 'rotating anode'
_diffrn_radiation_type MoK\a
_diffrn_radiation_wavelength 0.71070
_diffrn_reflns_av_R_equivalents 0.0319
_diffrn_reflns_av_sigmaI/netI 0.0455
_diffrn_reflns_limit_h_max 10
_diffrn_reflns_limit_h_min -10
_diffrn_reflns_limit_k_max 22
_diffrn_reflns_limit_k_min -21
_diffrn_reflns_limit_l_max 12
_diffrn_reflns_limit_l_min -12
_diffrn_reflns_number 16052
_diffrn_reflns_theta_full 27.87
_diffrn_reflns_theta_max 27.87
_diffrn_reflns_theta_min 2.22
_diffrn_standards_decay_% 0
_diffrn_standards_interval_count 0
_diffrn_standards_interval_time 0
_diffrn_standards_number 0
_exptl_absorpt_coefficient_mu 0.403
_exptl_absorpt_correction_T_max 0.9309
_exptl_absorpt_correction_T_min 0.9024
_exptl_absorpt_correction_type multi-scan
_exptl_absorpt_process_details '(CrystalClear; Rigaku/MSC, 2005)'
_exptl_crystal_colour colorless
_exptl_crystal_density_diffrn 1.302
_exptl_crystal_density_method 'not measured'
_exptl_crystal_description block
_exptl_crystal_F_000 536
_exptl_crystal_size_max 0.26
_exptl_crystal_size_mid 0.20
_exptl_crystal_size_min 0.18
_refine_diff_density_max 0.201
_refine_diff_density_min -0.288
_refine_ls_abs_structure_details 'Flack (1983), 2919 Friedel pairs'
_refine_ls_abs_structure_Flack -0.03(4)
_refine_ls_extinction_method none
_refine_ls_goodness_of_fit_ref 1.044
_refine_ls_hydrogen_treatment constr
_refine_ls_matrix_type full
_refine_ls_number_parameters 298
_refine_ls_number_reflns 6060
_refine_ls_number_restraints 23
_refine_ls_restrained_S_all 1.044
_refine_ls_R_factor_all 0.0340
_refine_ls_R_factor_gt 0.0322
_refine_ls_shift/su_max 0.001
_refine_ls_shift/su_mean 0.000
_refine_ls_structure_factor_coef Fsqd
_refine_ls_weighting_details 'calc w=1/[\s^2^(Fo^2^)+(0.0326P)^2^] where P=(Fo^2^+2Fc^2^)/3'
_refine_ls_weighting_scheme calc
_refine_ls_wR_factor_gt 0.0631
_refine_ls_wR_factor_ref 0.0655
_reflns_number_gt 5802
_reflns_number_total 6060
_reflns_threshold_expression I>2\s(I)
_cod_data_source_file lh2804.cif
_cod_data_source_block I
_cod_depositor_comments
;
The following automatic conversions were performed:
'_symmetry_cell_setting' value 'Monoclinic' changed to 'monoclinic'
according to '/home/saulius/struct/CIF-dictionaries/cif_core.dic'
dictionary named 'cif_core.dic' version 2.4.1 from 2010-06-29.

Automatic conversion script
Id: cif_fix_enum 1527 2010-12-29 10:47:43Z saulius 

The following automatic conversions were performed:

'_symmetry_cell_setting' value 'Monoclinic' changed to 'monoclinic'
according to /home/saulius/struct/CIF-dictionaries/cif_core.dic
dictionary named 'cif_core.dic' version 2.4.1 from 2010-06-29.

Automatic conversion script
Id: cif_fix_values 1715 2011-07-08 13:25:40Z adriana 
;
_cod_original_cell_volume 1277.2(3)
_cod_database_code 2222091
_cod_database_fobs_code 2222091

loop_
_symmetry_equiv_pos_as_xyz
'x, y, z'
'-x, y+1/2, -z'

loop_
_atom_site_type_symbol
_atom_site_label
_atom_site_fract_x
_atom_site_fract_y
_atom_site_fract_z
_atom_site_U_iso_or_equiv
_atom_site_adp_type
_atom_site_calc_flag
_atom_site_refinement_flags
_atom_site_occupancy
_atom_site_disorder_assembly
_atom_site_disorder_group
S S1 0.74081(5) -0.08494(3) 0.79166(5) 0.02103(10) Uani d . 1 . .
S S2 0.70511(5) 0.08746(3) 0.88989(5) 0.02203(10) Uani d . 1 . .
S S3 0.41930(5) 0.00547(3) 0.66199(5) 0.01940(10) Uani d . 1 A .
S S4 0.85901(5) 0.02564(3) 0.42590(5) 0.02148(10) Uani d D 1 . .
O O1 0.56270(15) -0.06561(7) 0.23706(13) 0.0182(3) Uani d . 1 A .
O O2 0.32000(18) -0.12020(10) 0.25917(18) 0.0405(4) Uani d . 1 A .
O O3 0.54225(14) 0.14186(7) 0.33931(12) 0.0169(3) Uani d . 1 . .
O O4 0.68402(15) 0.21225(8) 0.18563(14) 0.0269(3) Uani d . 1 . .
O O5 0.25647(13) 0.10093(8) 0.19236(13) 0.0209(3) Uani d . 1 A .
O O6 0.26208(18) 0.22570(8) 0.10243(18) 0.0378(4) Uani d . 1 A .
C C1 0.74322(19) 0.02080(11) 0.74033(17) 0.0171(3) Uani d . 1 A .
H H1 0.8521 0.0336 0.7099 0.021 Uiso calc R 1 . .
C C2 0.61765(18) 0.03465(11) 0.60845(18) 0.0156(3) Uani d . 1 . .
H H2 0.6143 0.0933 0.5873 0.019 Uiso calc R 1 A .
C C3 0.66042(18) -0.00888(10) 0.46908(17) 0.0147(3) Uani d . 1 A .
H H3 0.6708 -0.0670 0.4933 0.018 Uiso calc R 1 . .
C C4 0.53286(19) -0.00125(11) 0.33657(17) 0.0148(3) Uani d . 1 . .
H H4 0.4224 -0.0068 0.3689 0.018 Uiso calc R 1 A .
C C5 0.5413(2) 0.07353(10) 0.24304(18) 0.0164(4) Uani d . 1 A .
H H5 0.6440 0.0727 0.1957 0.020 Uiso calc R 1 . .
C C6 0.3999(2) 0.08169(12) 0.12490(18) 0.0202(4) Uani d . 1 . .
H H6A 0.4227 0.1244 0.0554 0.024 Uiso calc R 1 A .
H H6B 0.3843 0.0309 0.0700 0.024 Uiso calc R 1 . .
C C7 0.8968(2) -0.08772(14) 0.94224(19) 0.0284(4) Uani d . 1 . .
H H7A 0.8763 -0.0444 1.0112 0.034 Uiso calc R 1 . .
H H7B 0.8888 -0.1391 0.9944 0.034 Uiso calc R 1 . .
C C8 1.0684(2) -0.07889(15) 0.9010(3) 0.0398(5) Uani d . 1 . .
H H8A 1.0926 -0.1230 0.8366 0.060 Uiso calc R 1 . .
H H8B 1.1441 -0.0801 0.9896 0.060 Uiso calc R 1 . .
H H8C 1.0788 -0.0279 0.8503 0.060 Uiso calc R 1 . .
C C9 0.8906(2) 0.14400(14) 0.9124(2) 0.0311(5) Uani d . 1 . .
H H9A 0.8924 0.1759 1.0031 0.037 Uiso calc R 1 . .
H H9B 0.9821 0.1061 0.9247 0.037 Uiso calc R 1 . .
C C10 0.9154(3) 0.19954(14) 0.7876(3) 0.0395(5) Uani d . 1 . .
H H10A 0.9222 0.1683 0.6984 0.059 Uiso calc R 1 . .
H H10B 1.0155 0.2297 0.8104 0.059 Uiso calc R 1 . .
H H10C 0.8245 0.2368 0.7729 0.059 Uiso calc R 1 . .
C C11 0.2932(2) 0.08823(13) 0.59307(19) 0.0237(4) Uani d . 1 . .
H H11A 0.3106 0.0975 0.4896 0.028 Uiso calc R 1 A .
H H11B 0.1789 0.0730 0.5962 0.028 Uiso calc R 1 . .
C C12 0.3242(2) 0.16570(13) 0.6765(2) 0.0302(5) Uani d . 1 A .
H H12A 0.2985 0.1585 0.7773 0.045 Uiso calc R 1 . .
H H12B 0.2561 0.2080 0.6296 0.045 Uiso calc R 1 . .
H H12C 0.4378 0.1806 0.6766 0.045 Uiso calc R 1 . .
C C13 0.9482(3) -0.06248(16) 0.3541(3) 0.0317(8) Uani d PD 0.869(6) A 1
H H13A 0.8677 -0.0883 0.2826 0.038 Uiso calc PR 0.869(6) A 1
H H13B 1.0406 -0.0461 0.3013 0.038 Uiso calc PR 0.869(6) A 1
C C14 1.0059(4) -0.1230(2) 0.4699(3) 0.0428(9) Uani d PDU 0.869(6) A 1
H H14A 1.0905 -0.0991 0.5378 0.064 Uiso calc PR 0.869(6) A 1
H H14B 1.0490 -0.1700 0.4233 0.064 Uiso calc PR 0.869(6) A 1
H H14C 0.9154 -0.1392 0.5235 0.064 Uiso calc PR 0.869(6) A 1
C C13' 0.9867(15) -0.0625(8) 0.4615(17) 0.024(5) Uani d PD 0.131(6) A 2
H H13C 1.0967 -0.0488 0.4379 0.029 Uiso calc PR 0.131(6) A 2
H H13D 0.9937 -0.0741 0.5674 0.029 Uiso calc PR 0.131(6) A 2
C C14' 0.935(2) -0.1377(8) 0.381(2) 0.036(4) Uani d PDU 0.131(6) A 2
H H14D 0.8573 -0.1665 0.4339 0.054 Uiso calc PR 0.131(6) A 2
H H14E 1.0297 -0.1717 0.3722 0.054 Uiso calc PR 0.131(6) A 2
H H14F 0.8855 -0.1240 0.2827 0.054 Uiso calc PR 0.131(6) A 2
C C15 0.4443(2) -0.12014(11) 0.20382(19) 0.0200(4) Uani d . 1 . .
C C16 0.4899(3) -0.17588(12) 0.0885(2) 0.0277(4) Uani d . 1 A .
H H16A 0.4155 -0.2214 0.0805 0.042 Uiso calc R 1 . .
H H16B 0.6000 -0.1952 0.1143 0.042 Uiso calc R 1 . .
H H16C 0.4843 -0.1477 -0.0053 0.042 Uiso calc R 1 . .
C C17 0.6157(2) 0.20907(11) 0.2941(2) 0.0209(4) Uani d . 1 . .
C C18 0.5959(3) 0.27634(12) 0.3979(2) 0.0326(5) Uani d . 1 . .
H H18A 0.6485 0.3244 0.3644 0.049 Uiso calc R 1 . .
H H18B 0.6454 0.2617 0.4954 0.049 Uiso calc R 1 . .
H H18C 0.4810 0.2871 0.4021 0.049 Uiso calc R 1 . .
C C19 0.2065(2) 0.17773(11) 0.1783(2) 0.0221(4) Uani d . 1 . .
C C20 0.0766(2) 0.19526(13) 0.2743(2) 0.0301(5) Uani d . 1 A .
H H20A 0.1246 0.2033 0.3748 0.045 Uiso calc R 1 . .
H H20B 0.0012 0.1502 0.2712 0.045 Uiso calc R 1 . .
H H20C 0.0187 0.2437 0.2397 0.045 Uiso calc R 1 . .

loop_
_atom_site_aniso_label
_atom_site_aniso_U_11
_atom_site_aniso_U_22
_atom_site_aniso_U_33
_atom_site_aniso_U_12
_atom_site_aniso_U_13
_atom_site_aniso_U_23
S1 0.0232(2) 0.0209(2) 0.0183(2) -0.00083(19) -0.00179(18) 0.00364(18)
S2 0.0236(2) 0.0275(2) 0.0155(2) -0.00207(19) 0.00384(17) -0.00323(19)
S3 0.0155(2) 0.0251(2) 0.0183(2) -0.00173(18) 0.00489(16) 0.00091(18)
S4 0.01363(19) 0.0294(3) 0.0218(2) -0.00129(18) 0.00362(16) 0.00257(19)
O1 0.0183(6) 0.0201(7) 0.0166(6) -0.0007(5) 0.0034(5) -0.0072(5)
O2 0.0312(8) 0.0411(9) 0.0523(10) -0.0176(7) 0.0194(7) -0.0234(8)
O3 0.0213(6) 0.0138(6) 0.0157(6) -0.0013(5) 0.0026(5) 0.0002(5)
O4 0.0221(7) 0.0292(8) 0.0298(7) -0.0023(6) 0.0050(6) 0.0102(6)
O5 0.0175(6) 0.0194(7) 0.0253(7) 0.0012(5) -0.0005(5) 0.0021(5)
O6 0.0368(8) 0.0244(8) 0.0556(10) 0.0038(6) 0.0209(8) 0.0118(7)
C1 0.0174(8) 0.0212(9) 0.0128(8) -0.0003(7) 0.0018(6) -0.0010(7)
C2 0.0128(8) 0.0171(8) 0.0167(8) -0.0016(7) 0.0006(6) -0.0001(6)
C3 0.0146(8) 0.0165(9) 0.0133(8) 0.0000(7) 0.0028(6) 0.0000(7)
C4 0.0153(8) 0.0159(8) 0.0132(8) 0.0026(7) 0.0009(6) -0.0056(7)
C5 0.0152(8) 0.0166(9) 0.0172(9) 0.0016(7) 0.0016(6) -0.0023(7)
C6 0.0209(9) 0.0257(10) 0.0138(8) 0.0023(8) 0.0011(7) -0.0024(7)
C7 0.0352(10) 0.0305(11) 0.0176(9) 0.0017(9) -0.0064(8) 0.0041(9)
C8 0.0276(11) 0.0400(13) 0.0482(14) 0.0029(10) -0.0139(9) 0.0012(11)
C9 0.0263(10) 0.0344(12) 0.0317(11) -0.0028(9) -0.0008(8) -0.0138(9)
C10 0.0338(11) 0.0283(12) 0.0586(15) -0.0064(10) 0.0160(11) -0.0079(11)
C11 0.0174(8) 0.0356(11) 0.0182(9) 0.0039(8) 0.0029(7) 0.0010(9)
C12 0.0293(11) 0.0346(12) 0.0271(11) 0.0066(9) 0.0041(8) -0.0036(9)
C13 0.0213(12) 0.0515(18) 0.0234(15) 0.0072(11) 0.0073(10) -0.0077(11)
C14 0.0442(17) 0.046(2) 0.0393(18) 0.0195(14) 0.0118(13) -0.0025(14)
C13' 0.007(7) 0.045(12) 0.022(10) -0.005(6) 0.004(6) 0.002(7)
C14' 0.032(7) 0.024(7) 0.050(8) 0.010(6) -0.009(6) -0.005(6)
C15 0.0265(10) 0.0197(9) 0.0138(9) -0.0023(8) 0.0025(7) -0.0008(7)
C16 0.0377(11) 0.0240(10) 0.0222(10) -0.0048(9) 0.0067(8) -0.0076(8)
C17 0.0155(8) 0.0178(9) 0.0281(10) 0.0003(7) -0.0037(7) 0.0074(8)
C18 0.0386(12) 0.0200(10) 0.0382(13) -0.0062(9) -0.0003(10) -0.0018(8)
C19 0.0166(8) 0.0230(10) 0.0253(10) 0.0003(8) -0.0043(7) 0.0008(8)
C20 0.0242(10) 0.0332(12) 0.0329(12) 0.0057(9) 0.0033(8) 0.0084(9)

loop_
_atom_type_symbol
_atom_type_description
_atom_type_scat_dispersion_real
_atom_type_scat_dispersion_imag
_atom_type_scat_source
C C 0.0033 0.0016 'International Tables Vol C Tables 4.2.6.8 and 6.1.1.4'
H H 0.0000 0.0000 'International Tables Vol C Tables 4.2.6.8 and 6.1.1.4'
N N 0.0061 0.0033 'International Tables Vol C Tables 4.2.6.8 and 6.1.1.4'
O O 0.0106 0.0060 'International Tables Vol C Tables 4.2.6.8 and 6.1.1.4'

loop_
_geom_angle_atom_site_label_1
_geom_angle_atom_site_label_2
_geom_angle_atom_site_label_3
_geom_angle_site_symmetry_1
_geom_angle_site_symmetry_3
_geom_angle
_geom_angle_publ_flag
C7 S1 C1 . . 101.38(9) ?
C9 S2 C1 . . 101.20(9) ?
C11 S3 C2 . . 102.08(8) ?
C13 S4 C13' . . 32.2(5) ?
C13 S4 C3 . . 103.66(10) ?
C13' S4 C3 . . 103.3(4) ?
C15 O1 C4 . . 118.30(13) ?
C17 O3 C5 . . 116.06(13) ?
C19 O5 C6 . . 115.63(14) ?
C2 C1 S2 . . 110.29(11) ?
C2 C1 S1 . . 108.94(11) ?
S2 C1 S1 . . 112.86(9) ?
C2 C1 H1 . . 108.2 ?
S2 C1 H1 . . 108.2 ?
S1 C1 H1 . . 108.2 ?
C1 C2 C3 . . 112.81(13) ?
C1 C2 S3 . . 107.93(11) ?
C3 C2 S3 . . 112.69(11) ?
C1 C2 H2 . . 107.7 ?
C3 C2 H2 . . 107.7 ?
S3 C2 H2 . . 107.7 ?
C4 C3 C2 . . 114.75(13) ?
C4 C3 S4 . . 111.65(11) ?
C2 C3 S4 . . 108.65(11) ?
C4 C3 H3 . . 107.1 ?
C2 C3 H3 . . 107.1 ?
S4 C3 H3 . . 107.1 ?
O1 C4 C5 . . 103.41(12) ?
O1 C4 C3 . . 106.83(13) ?
C5 C4 C3 . . 116.60(14) ?
O1 C4 H4 . . 109.9 ?
C5 C4 H4 . . 109.9 ?
C3 C4 H4 . . 109.9 ?
O3 C5 C4 . . 107.49(13) ?
O3 C5 C6 . . 108.79(13) ?
C4 C5 C6 . . 113.55(14) ?
O3 C5 H5 . . 109.0 ?
C4 C5 H5 . . 109.0 ?
C6 C5 H5 . . 109.0 ?
O5 C6 C5 . . 109.18(13) ?
O5 C6 H6A . . 109.8 ?
C5 C6 H6A . . 109.8 ?
O5 C6 H6B . . 109.8 ?
C5 C6 H6B . . 109.8 ?
H6A C6 H6B . . 108.3 ?
C8 C7 S1 . . 115.40(14) ?
C8 C7 H7A . . 108.4 ?
S1 C7 H7A . . 108.4 ?
C8 C7 H7B . . 108.4 ?
S1 C7 H7B . . 108.4 ?
H7A C7 H7B . . 107.5 ?
C7 C8 H8A . . 109.5 ?
C7 C8 H8B . . 109.5 ?
H8A C8 H8B . . 109.5 ?
C7 C8 H8C . . 109.5 ?
H8A C8 H8C . . 109.5 ?
H8B C8 H8C . . 109.5 ?
C10 C9 S2 . . 114.64(15) ?
C10 C9 H9A . . 108.6 ?
S2 C9 H9A . . 108.6 ?
C10 C9 H9B . . 108.6 ?
S2 C9 H9B . . 108.6 ?
H9A C9 H9B . . 107.6 ?
C9 C10 H10A . . 109.5 ?
C9 C10 H10B . . 109.5 ?
H10A C10 H10B . . 109.5 ?
C9 C10 H10C . . 109.5 ?
H10A C10 H10C . . 109.5 ?
H10B C10 H10C . . 109.5 ?
C12 C11 S3 . . 114.35(13) ?
C12 C11 H11A . . 108.7 ?
S3 C11 H11A . . 108.7 ?
C12 C11 H11B . . 108.7 ?
S3 C11 H11B . . 108.7 ?
H11A C11 H11B . . 107.6 ?
C11 C12 H12A . . 109.5 ?
C11 C12 H12B . . 109.5 ?
H12A C12 H12B . . 109.5 ?
C11 C12 H12C . . 109.5 ?
H12A C12 H12C . . 109.5 ?
H12B C12 H12C . . 109.5 ?
C14 C13 S4 . . 113.70(19) ?
C14 C13 H13A . . 108.8 ?
S4 C13 H13A . . 108.8 ?
C14 C13 H13B . . 108.8 ?
S4 C13 H13B . . 108.8 ?
H13A C13 H13B . . 107.7 ?
C14' C13' S4 . . 117.0(11) ?
C14' C13' H13C . . 108.0 ?
S4 C13' H13C . . 108.0 ?
C14' C13' H13D . . 108.0 ?
S4 C13' H13D . . 108.0 ?
H13C C13' H13D . . 107.3 ?
C13' C14' H14D . . 109.5 ?
C13' C14' H14E . . 109.5 ?
H14D C14' H14E . . 109.5 ?
C13' C14' H14F . . 109.5 ?
H14D C14' H14F . . 109.5 ?
H14E C14' H14F . . 109.5 ?
O2 C15 O1 . . 123.03(17) ?
O2 C15 C16 . . 126.52(18) ?
O1 C15 C16 . . 110.42(15) ?
C15 C16 H16A . . 109.5 ?
C15 C16 H16B . . 109.5 ?
H16A C16 H16B . . 109.5 ?
C15 C16 H16C . . 109.5 ?
H16A C16 H16C . . 109.5 ?
H16B C16 H16C . . 109.5 ?
O4 C17 O3 . . 123.77(18) ?
O4 C17 C18 . . 126.18(18) ?
O3 C17 C18 . . 110.05(15) ?
C17 C18 H18A . . 109.5 ?
C17 C18 H18B . . 109.5 ?
H18A C18 H18B . . 109.5 ?
C17 C18 H18C . . 109.5 ?
H18A C18 H18C . . 109.5 ?
H18B C18 H18C . . 109.5 ?
O6 C19 O5 . . 124.29(17) ?
O6 C19 C20 . . 124.31(18) ?
O5 C19 C20 . . 111.37(16) ?
C19 C20 H20A . . 109.5 ?
C19 C20 H20B . . 109.5 ?
H20A C20 H20B . . 109.5 ?
C19 C20 H20C . . 109.5 ?
H20A C20 H20C . . 109.5 ?
H20B C20 H20C . . 109.5 ?

loop_
_geom_bond_atom_site_label_1
_geom_bond_atom_site_label_2
_geom_bond_site_symmetry_2
_geom_bond_distance
_geom_bond_publ_flag
S1 C7 . 1.8035(18) ?
S1 C1 . 1.8313(19) ?
S2 C9 . 1.807(2) ?
S2 C1 . 1.8238(17) ?
S3 C11 . 1.814(2) ?
S3 C2 . 1.8387(16) ?
S4 C13 . 1.806(2) ?
S4 C13' . 1.829(13) ?
S4 C3 . 1.8348(16) ?
O1 C15 . 1.357(2) ?
O1 C4 . 1.4510(19) ?
O2 C15 . 1.200(2) ?
O3 C17 . 1.365(2) ?
O3 C5 . 1.446(2) ?
O4 C17 . 1.199(2) ?
O5 C19 . 1.352(2) ?
O5 C6 . 1.439(2) ?
O6 C19 . 1.188(2) ?
C1 C2 . 1.539(2) ?
C1 H1 . 1.0000 ?
C2 C3 . 1.547(2) ?
C2 H2 . 1.0000 ?
C3 C4 . 1.541(2) ?
C3 H3 . 1.0000 ?
C4 C5 . 1.524(2) ?
C4 H4 . 1.0000 ?
C5 C6 . 1.527(2) ?
C5 H5 . 1.0000 ?
C6 H6A . 0.9900 ?
C6 H6B . 0.9900 ?
C7 C8 . 1.524(3) ?
C7 H7A . 0.9900 ?
C7 H7B . 0.9900 ?
C8 H8A . 0.9800 ?
C8 H8B . 0.9800 ?
C8 H8C . 0.9800 ?
C9 C10 . 1.507(3) ?
C9 H9A . 0.9900 ?
C9 H9B . 0.9900 ?
C10 H10A . 0.9800 ?
C10 H10B . 0.9800 ?
C10 H10C . 0.9800 ?
C11 C12 . 1.515(3) ?
C11 H11A . 0.9900 ?
C11 H11B . 0.9900 ?
C12 H12A . 0.9800 ?
C12 H12B . 0.9800 ?
C12 H12C . 0.9800 ?
C13 C14 . 1.513(4) ?
C13 H13A . 0.9900 ?
C13 H13B . 0.9900 ?
C14 H14A . 0.9800 ?
C14 H14B . 0.9800 ?
C14 H14C . 0.9800 ?
C13' C14' . 1.502(19) ?
C13' H13C . 0.9900 ?
C13' H13D . 0.9900 ?
C14' H14D . 0.9800 ?
C14' H14E . 0.9800 ?
C14' H14F . 0.9800 ?
C15 C16 . 1.491(2) ?
C16 H16A . 0.9800 ?
C16 H16B . 0.9800 ?
C16 H16C . 0.9800 ?
C17 C18 . 1.496(3) ?
C18 H18A . 0.9800 ?
C18 H18B . 0.9800 ?
C18 H18C . 0.9800 ?
C19 C20 . 1.495(3) ?
C20 H20A . 0.9800 ?
C20 H20B . 0.9800 ?
C20 H20C . 0.9800 ?

loop_
_geom_torsion_atom_site_label_1
_geom_torsion_atom_site_label_2
_geom_torsion_atom_site_label_3
_geom_torsion_atom_site_label_4
_geom_torsion_site_symmetry_1
_geom_torsion_site_symmetry_2
_geom_torsion_site_symmetry_3
_geom_torsion_site_symmetry_4
_geom_torsion
_geom_torsion_publ_flag
C9 S2 C1 C2 . . . . -119.35(13) ?
C9 S2 C1 S1 . . . . 118.55(11) ?
C7 S1 C1 C2 . . . . 178.77(11) ?
C7 S1 C1 S2 . . . . -58.37(11) ?
S2 C1 C2 C3 . . . . 169.79(11) ?
S1 C1 C2 C3 . . . . -65.83(15) ?
S2 C1 C2 S3 . . . . -65.04(13) ?
S1 C1 C2 S3 . . . . 59.34(13) ?
C11 S3 C2 C1 . . . . 134.39(12) ?
C11 S3 C2 C3 . . . . -100.37(12) ?
C1 C2 C3 C4 . . . . 176.29(14) ?
S3 C2 C3 C4 . . . . 53.74(17) ?
C1 C2 C3 S4 . . . . -57.96(16) ?
S3 C2 C3 S4 . . . . 179.49(9) ?
C13 S4 C3 C4 . . . . -87.95(15) ?
C13' S4 C3 C4 . . . . -121.1(5) ?
C13 S4 C3 C2 . . . . 144.51(13) ?
C13' S4 C3 C2 . . . . 111.4(5) ?
C15 O1 C4 C5 . . . . -116.96(15) ?
C15 O1 C4 C3 . . . . 119.46(15) ?
C2 C3 C4 O1 . . . . -160.52(13) ?
S4 C3 C4 O1 . . . . 75.30(15) ?
C2 C3 C4 C5 . . . . 84.49(17) ?
S4 C3 C4 C5 . . . . -39.69(17) ?
C17 O3 C5 C4 . . . . 153.04(14) ?
C17 O3 C5 C6 . . . . -83.62(17) ?
O1 C4 C5 O3 . . . . -169.73(12) ?
C3 C4 C5 O3 . . . . -52.85(18) ?
O1 C4 C5 C6 . . . . 69.89(16) ?
C3 C4 C5 C6 . . . . -173.23(13) ?
C19 O5 C6 C5 . . . . 104.90(17) ?
O3 C5 C6 O5 . . . . -48.42(19) ?
C4 C5 C6 O5 . . . . 71.22(18) ?
C1 S1 C7 C8 . . . . -71.74(18) ?
C1 S2 C9 C10 . . . . 68.51(17) ?
C2 S3 C11 C12 . . . . -71.05(15) ?
C13' S4 C13 C14 . . . . 18.1(8) ?
C3 S4 C13 C14 . . . . -75.1(2) ?
C13 S4 C13' C14' . . . . -38.2(11) ?
C3 S4 C13' C14' . . . . 56.4(13) ?
C4 O1 C15 O2 . . . . -4.4(3) ?
C4 O1 C15 C16 . . . . 173.80(15) ?
C5 O3 C17 O4 . . . . -3.9(2) ?
C5 O3 C17 C18 . . . . 175.50(14) ?
C6 O5 C19 O6 . . . . 8.6(3) ?
C6 O5 C19 C20 . . . . -169.42(14) ?
